data_6000103
loop_
_publ_author_name
'Guo, Y. H.'
'Shi, Z.'
'Qu, X. J.'
'Pang, W. Q.'

_publ_section_title
;
 Studies on solvothermal synthesis and structure of a new titanium
 phosphate large single crystal
;
_journal_coden_ASTM KTHPDM
_journal_name_full 'Gaodeng Xuexiao Huaxue Xuebao'
_journal_page_first 1010
_journal_page_last 1012
_journal_volume 21
_journal_year 2000
_chemical_formula_sum 'C10 H56 N10 O29 P6 Ti3'
_space_group_name_H-M_alt 'P 21 21 21'
_cell_angle_alpha 90.000
_cell_angle_beta 90.000
_cell_angle_gamma 90.000
_cell_length_a 10.1800
_cell_length_b 15.8990
_cell_length_c 23.2270
_cell_volume 3759.33
_cod_database_code 6000103

loop_
_atom_site_label
_atom_site_fract_x
_atom_site_fract_y
_atom_site_fract_z
? ? ? ?
